data_7042507
loop_
_publ_author_name
'Szimhardt, Norbert'
'B\"olter, Marc F'
'Born, Maximilian'
'Klap\"otke, Thomas M'
'Stierstorfer, J\"org'

_publ_section_title
;
 Metal salts and complexes of 1,1'-dinitramino-5,5'-bitetrazole.
;
_journal_issue 15
_journal_name_full 'Dalton transactions (Cambridge, England : 2003)'
_journal_page_first 5033
_journal_page_last 5040
_journal_paper_doi 10.1039/c7dt00536a
_journal_volume 46
_journal_year 2017
_chemical_formula_moiety 'C H2 Li N6 O3'
_chemical_formula_sum 'C H2 Li N6 O3'
_chemical_formula_weight 153.03
_chemical_name_common 'lithium dinitramino-5,5-bitetrazolate monohydrate'
_chemical_name_systematic
;
lithium dinitramino-5,5-bitetrazolate monohydrate
;
_space_group_crystal_system monoclinic
_space_group_IT_number 14
_space_group_name_Hall '-P 2ybc'
_symmetry_cell_setting monoclinic
_symmetry_Int_Tables_number 14
_symmetry_space_group_name_Hall '-P 2ybc'
_symmetry_space_group_name_H-M 'P 1 21/c 1'
_atom_sites_solution_hydrogens difmap
_audit_creation_date
;
'Fri Mar 11 16:36:00 2016'
;
_audit_creation_method SHELXL-2013
_audit_update_record
;
2016-08-19 deposited with the CCDC.
2017-03-16 downloaded from the CCDC.
;
_cell_angle_alpha 90
_cell_angle_beta 106.073(10)
_cell_angle_gamma 90
_cell_formula_units_Z 4
_cell_length_a 8.2760(9)
_cell_length_b 10.8140(8)
_cell_length_c 6.0650(4)
_cell_measurement_reflns_used 1023
_cell_measurement_temperature 123(2)
_cell_measurement_theta_max 31.4320
_cell_measurement_theta_min 4.5570
_cell_volume 521.58(8)
_computing_cell_refinement
;
CrysAlisPro, Agilent Technologies,
Version 1.171.37.33 (release 27-03-2014 CrysAlis171 .NET)
(compiled Mar 27 2014,17:12:48)
;
_computing_data_collection
;
CrysAlisPro, Agilent Technologies,
Version 1.171.37.33 (release 27-03-2014 CrysAlis171 .NET)
(compiled Mar 27 2014,17:12:48)
;
_computing_data_reduction
;
CrysAlisPro, Agilent Technologies,
Version 1.171.37.33 (release 27-03-2014 CrysAlis171 .NET)
(compiled Mar 27 2014,17:12:48)
;
_computing_structure_refinement 'SHELXL-2013 (Sheldrick, 2013)'
_diffrn_ambient_temperature 123(2)
_diffrn_detector 'CCD plate'
_diffrn_detector_area_resol_mean 15.9809
_diffrn_detector_type Sapphire3
_diffrn_measured_fraction_theta_full 0.996
_diffrn_measured_fraction_theta_max 0.996
_diffrn_measurement_details
;
#__ type_ start__ end____ width___ exp.time_
  1 omega  -92.00  -65.00   1.0000   20.0000
omega____ theta____ kappa____ phi______ frames
    -      -28.6994 -179.0000 -120.0000 27

#__ type_ start__ end____ width___ exp.time_
  2 omega  -89.00   44.00   1.0000   20.0000
omega____ theta____ kappa____ phi______ frames
    -      -28.6994   19.0000 -180.0000 133

#__ type_ start__ end____ width___ exp.time_
  3 omega -109.00  -72.00   1.0000   20.0000
omega____ theta____ kappa____ phi______ frames
    -      -28.6994 -179.0000   30.0000 37

#__ type_ start__ end____ width___ exp.time_
  4 omega  -28.00    3.00   1.0000   20.0000
omega____ theta____ kappa____ phi______ frames
    -      -28.6994  -90.0000   35.0000 31

#__ type_ start__ end____ width___ exp.time_
  5 omega    6.00  100.00   1.0000   20.0000
omega____ theta____ kappa____ phi______ frames
    -       29.7932   57.0000   30.0000 94

#__ type_ start__ end____ width___ exp.time_
  6 omega   35.00   70.00   1.0000   20.0000
omega____ theta____ kappa____ phi______ frames
    -       29.7932  179.0000  -60.0000 35

#__ type_ start__ end____ width___ exp.time_
  7 omega   10.00   75.00   1.0000   20.0000
omega____ theta____ kappa____ phi______ frames
    -       29.7932  -99.0000 -120.0000 65

#__ type_ start__ end____ width___ exp.time_
  8 omega   45.00   86.00   1.0000   20.0000
omega____ theta____ kappa____ phi______ frames
    -       29.7932   77.0000  -90.0000 41

;
_diffrn_measurement_device 'four-circle diffractometer'
_diffrn_measurement_device_type 'Xcalibur, Sapphire3'
_diffrn_measurement_method '\w scans'
_diffrn_orient_matrix_UB_11 0.0839389000
_diffrn_orient_matrix_UB_12 -0.0033356000
_diffrn_orient_matrix_UB_13 0.0705785000
_diffrn_orient_matrix_UB_21 -0.0086754000
_diffrn_orient_matrix_UB_22 0.0594818000
_diffrn_orient_matrix_UB_23 0.0447809000
_diffrn_orient_matrix_UB_31 -0.0288041000
_diffrn_orient_matrix_UB_32 -0.0274584000
_diffrn_orient_matrix_UB_33 0.0884395000
_diffrn_radiation_monochromator graphite
_diffrn_radiation_probe x-ray
_diffrn_radiation_type MoK\a
_diffrn_radiation_wavelength 0.71069
_diffrn_reflns_av_R_equivalents 0.0320
_diffrn_reflns_av_sigmaI/netI 0.0602
_diffrn_reflns_av_unetI/netI 0.0334
_diffrn_reflns_Laue_measured_fraction_full 0.996
_diffrn_reflns_Laue_measured_fraction_max 0.996
_diffrn_reflns_limit_h_max 10
_diffrn_reflns_limit_h_min -5
_diffrn_reflns_limit_k_max 13
_diffrn_reflns_limit_k_min -13
_diffrn_reflns_limit_l_max 7
_diffrn_reflns_limit_l_min -7
_diffrn_reflns_number 3905
_diffrn_reflns_point_group_measured_fraction_full 0.996
_diffrn_reflns_point_group_measured_fraction_max 0.996
_diffrn_reflns_theta_full 25.240
_diffrn_reflns_theta_max 26.746
_diffrn_reflns_theta_min 4.169
_diffrn_source 'Enhance (Mo) X-ray Source'
_exptl_absorpt_coefficient_mu 0.176
_exptl_absorpt_correction_T_max 0.99999
_exptl_absorpt_correction_T_min 0.84687
_exptl_absorpt_correction_type multi-scan
_exptl_absorpt_process_details
;
CrysAlisPro, Agilent Technologies,
Version 1.171.37.33 (release 27-03-2014 CrysAlis171 .NET)
(compiled Mar 27 2014,17:12:48)
Empirical absorption correction using spherical harmonics,
 implemented in SCALE3 ABSPACK scaling algorithm.
;
_exptl_crystal_colour colorless
_exptl_crystal_density_diffrn 1.949
_exptl_crystal_description block
_exptl_crystal_F_000 308
_exptl_crystal_size_max 0.390
_exptl_crystal_size_mid 0.340
_exptl_crystal_size_min 0.150
_refine_diff_density_max 0.257
_refine_diff_density_min -0.283
_refine_diff_density_rms 0.054
_refine_ls_extinction_method none
_refine_ls_goodness_of_fit_ref 1.080
_refine_ls_hydrogen_treatment refall
_refine_ls_matrix_type full
_refine_ls_number_parameters 108
_refine_ls_number_reflns 1105
_refine_ls_number_restraints 0
_refine_ls_restrained_S_all 1.080
_refine_ls_R_factor_all 0.0473
_refine_ls_R_factor_gt 0.0334
_refine_ls_shift/su_max 0.000
_refine_ls_shift/su_mean 0.000
_refine_ls_structure_factor_coef Fsqd
_refine_ls_weighting_details 'w=1/[\s^2^(Fo^2^)+(0.0311P)^2^+0.1742P] where P=(Fo^2^+2Fc^2^)/3'
_refine_ls_weighting_scheme calc
_refine_ls_wR_factor_gt 0.0730
_refine_ls_wR_factor_ref 0.0805
_reflns_Friedel_coverage 0.000
_reflns_number_gt 893
_reflns_number_total 1105
_reflns_threshold_expression 'I > 2\s(I)'
_cod_data_source_file c7dt00536a2.cif
_cod_data_source_block lx129
_cod_depositor_comments 'Adding full bibliography for 7042497--7042508.cif.'
_cod_database_code 7042507
_shelx_space_group_comment
;
The symmetry employed for this shelxl refinement is uniquely defined
by the following loop, which should always be used as a source of
symmetry information in preference to the above space-group names.
They are only intended as comments.
;
_shelx_estimated_absorpt_t_min 0.934
_shelx_estimated_absorpt_t_max 0.974
_shelxl_version_number 2013-4

loop_
_space_group_symop_operation_xyz
'x, y, z'
'-x, y+1/2, -z+1/2'
'-x, -y, -z'
'x, -y-1/2, z-1/2'

loop_
_atom_site_label
_atom_site_type_symbol
_atom_site_fract_x
_atom_site_fract_y
_atom_site_fract_z
_atom_site_U_iso_or_equiv
_atom_site_adp_type
_atom_site_occupancy
_atom_site_site_symmetry_order
_atom_site_calc_flag
O3 O 0.31129(15) -0.03082(11) 0.86217(19) 0.0216(3) Uani 1 1 d
O1 O -0.00439(19) -0.38111(12) 0.6910(2) 0.0197(3) Uani 1 1 d
O2 O 0.08425(15) -0.13688(11) 0.7008(2) 0.0178(3) Uani 1 1 d
N5 N 0.31100(18) -0.18407(13) 0.6050(2) 0.0159(3) Uani 1 1 d
N3 N 0.60228(18) -0.22284(13) 0.7612(2) 0.0166(3) Uani 1 1 d
N4 N 0.47859(18) -0.14838(13) 0.6444(2) 0.0152(3) Uani 1 1 d
N6 N 0.23986(18) -0.11412(12) 0.7309(2) 0.0147(3) Uani 1 1 d
N1 N 0.71261(18) -0.06096(13) 0.6374(2) 0.0161(3) Uani 1 1 d
N2 N 0.74172(19) -0.17014(13) 0.7555(2) 0.0160(3) Uani 1 1 d
C1 C 0.5476(2) -0.04975(15) 0.5685(3) 0.0150(4) Uani 1 1 d
Li1 Li -0.0034(4) -0.2617(3) 0.4294(5) 0.0200(6) Uani 1 1 d
H1A H -0.095(3) -0.429(2) 0.661(4) 0.048(7) Uiso 1 1 d
H1B H 0.070(3) -0.424(2) 0.745(4) 0.046(8) Uiso 1 1 d

loop_
_atom_site_aniso_label
_atom_site_aniso_U_11
_atom_site_aniso_U_22
_atom_site_aniso_U_33
_atom_site_aniso_U_23
_atom_site_aniso_U_13
_atom_site_aniso_U_12
O3 0.0251(7) 0.0206(6) 0.0189(6) -0.0082(5) 0.0056(5) -0.0038(6)
O1 0.0233(7) 0.0153(7) 0.0178(6) 0.0016(5) 0.0013(6) 0.0002(6)
O2 0.0155(6) 0.0182(6) 0.0208(6) 0.0023(5) 0.0065(5) -0.0014(5)
N5 0.0156(7) 0.0168(7) 0.0160(7) -0.0018(6) 0.0056(6) -0.0009(6)
N3 0.0184(8) 0.0169(7) 0.0137(7) 0.0010(6) 0.0031(6) 0.0022(6)
N4 0.0186(7) 0.0137(7) 0.0132(6) 0.0015(5) 0.0041(6) 0.0015(6)
N6 0.0185(8) 0.0133(7) 0.0126(6) 0.0025(5) 0.0045(6) 0.0005(6)
N1 0.0189(8) 0.0151(7) 0.0140(7) 0.0011(5) 0.0040(6) 0.0017(6)
N2 0.0189(8) 0.0160(7) 0.0128(6) 0.0004(6) 0.0041(6) 0.0000(6)
C1 0.0192(9) 0.0136(8) 0.0122(7) -0.0012(6) 0.0045(7) -0.0010(7)
Li1 0.0232(15) 0.0193(15) 0.0170(14) -0.0003(11) 0.0050(13) 0.0000(13)

loop_
_atom_type_symbol
_atom_type_description
_atom_type_scat_dispersion_real
_atom_type_scat_dispersion_imag
_atom_type_scat_source
C C 0.0033 0.0016 'International Tables Vol C Tables 4.2.6.8 and 6.1.1.4'
Li Li -0.0003 0.0001 'International Tables Vol C Tables 4.2.6.8 and 6.1.1.4'
N N 0.0061 0.0033 'International Tables Vol C Tables 4.2.6.8 and 6.1.1.4'
O O 0.0106 0.0060 'International Tables Vol C Tables 4.2.6.8 and 6.1.1.4'
H H 0.0000 0.0000 'International Tables Vol C Tables 4.2.6.8 and 6.1.1.4'

loop_
_geom_angle_atom_site_label_1
_geom_angle_atom_site_label_2
_geom_angle_atom_site_label_3
_geom_angle
_geom_angle_site_symmetry_1
_geom_angle_site_symmetry_3
Li1 O1 Li1 93.97(5) . 4_556
N6 O2 Li1 122.62(13) . 4_556
N6 O2 Li1 110.70(13) . .
Li1 O2 Li1 94.37(8) 4_556 .
N6 N5 N4 108.86(13) . .
N6 N5 Li1 82.50(11) . .
N4 N5 Li1 166.36(12) . .
N2 N3 N4 106.09(13) . .
N3 N4 C1 108.75(14) . .
N3 N4 N5 120.12(13) . .
C1 N4 N5 130.92(14) . .
O3 N6 O2 121.10(13) . .
O3 N6 N5 125.25(14) . .
O2 N6 N5 113.61(13) . .
C1 N1 N2 105.21(14) . .
N3 N2 N1 111.38(14) . .
N3 N2 Li1 125.50(13) . 4_656
N1 N2 Li1 123.02(13) . 4_656
N1 C1 N4 108.57(14) . .
N1 C1 C1 126.90(19) . 3_656
N4 C1 C1 124.53(19) . 3_656
O1 Li1 O2 105.36(14) . 4
O1 Li1 O2 82.67(11) . .
O2 Li1 O2 139.85(17) 4 .
O1 Li1 O1 172.14(16) . 4
O2 Li1 O1 82.15(11) 4 4
O2 Li1 O1 90.08(12) . 4
O1 Li1 N2 87.23(12) . 4_455
O2 Li1 N2 88.21(12) 4 4_455
O2 Li1 N2 131.84(15) . 4_455
O1 Li1 N2 95.45(13) 4 4_455
O1 Li1 N5 95.85(12) . .
O2 Li1 N5 87.11(11) 4 .
O2 Li1 N5 52.76(8) . .
O1 Li1 N5 82.03(11) 4 .
N2 Li1 N5 174.95(14) 4_455 .
O1 Li1 Li1 43.88(8) . 4_556
O2 Li1 Li1 144.66(16) 4 4_556
O2 Li1 Li1 42.23(9) . 4_556
O1 Li1 Li1 128.27(17) 4 4_556
N2 Li1 Li1 103.91(9) 4_455 4_556
N5 Li1 Li1 81.05(7) . 4_556
O1 Li1 Li1 145.69(18) . 4
O2 Li1 Li1 43.40(8) 4 4
O2 Li1 Li1 129.27(16) . 4
O1 Li1 Li1 42.15(9) 4 4
N2 Li1 Li1 79.36(8) 4_455 4
N5 Li1 Li1 95.90(8) . 4
Li1 Li1 Li1 170.4(2) 4_556 4

loop_
_geom_bond_atom_site_label_1
_geom_bond_atom_site_label_2
_geom_bond_distance
_geom_bond_site_symmetry_2
O3 N6 1.2385(17) .
O1 Li1 2.047(3) .
O1 Li1 2.114(3) 4_556
O2 N6 1.2736(18) .
O2 Li1 2.051(3) 4_556
O2 Li1 2.097(3) .
N5 N6 1.3232(19) .
N5 N4 1.395(2) .
N5 Li1 2.660(3) .
N3 N2 1.296(2) .
N3 N4 1.340(2) .
N4 C1 1.350(2) .
N1 C1 1.318(2) .
N1 N2 1.3673(19) .
N2 Li1 2.207(3) 4_656
C1 C1 1.452(3) 3_656
Li1 O2 2.051(3) 4
Li1 O1 2.114(3) 4
Li1 N2 2.207(3) 4_455

loop_
_geom_hbond_atom_site_label_D
_geom_hbond_atom_site_label_H
_geom_hbond_atom_site_label_A
_geom_hbond_distance_DH
_geom_hbond_distance_HA
_geom_hbond_distance_DA
_geom_hbond_angle_DHA
_geom_hbond_site_symmetry_A
O1 H1A O3 0.89(3) 2.07(3) 2.9534(19) 171(2) 2_546
O1 H1A O2 0.89(3) 2.39(3) 2.9595(17) 122(2) 2_546
O1 H1A N6 0.89(3) 2.51(3) 3.2988(19) 148(2) 2_546
O1 H1B N1 0.76(3) 2.29(3) 3.050(2) 173(3) 2_646
